data_1506569
loop_
_publ_author_name
'Morin, Matthew D.'
'Rychnovsky, Scott D.'

_publ_section_title
;
 Reductive spiroannulation of nitriles with secondary electrophiles.
;
_journal_issue 10
_journal_name_full 'Organic letters'
_journal_page_first 2051
_journal_page_last 2053
_journal_paper_doi 10.1021/ol050567q
_journal_volume 7
_journal_year 2005
_chemical_formula_sum 'C18 H23 N O5'
_chemical_formula_weight 333.37
_chemical_name_systematic
; 
 ? 
;
_space_group_IT_number 4
_symmetry_cell_setting monoclinic
_symmetry_space_group_name_Hall 'P 2yb'
_symmetry_space_group_name_H-M 'P 1 21 1'
_atom_sites_solution_hydrogens geom
_atom_sites_solution_primary direct
_atom_sites_solution_secondary difmap
_audit_creation_method SHELXTL
_cell_angle_alpha 90.00
_cell_angle_beta 115.035(3)
_cell_angle_gamma 90.00
_cell_formula_units_Z 4
_cell_length_a 6.8517(11)
_cell_length_b 39.307(7)
_cell_length_c 7.0654(11)
_cell_measurement_temperature 173(2)
_cell_volume 1724.1(5)
_computing_cell_refinement 'Bruker SMART/SAINT'
_computing_data_collection 'Bruker SMART'
_computing_data_reduction 'Bruker SAINT'
_computing_molecular_graphics 'Bruker SHELXTL'
_computing_publication_material 'Bruker SHELXTL'
_computing_structure_refinement 'Bruker SHELXTL'
_computing_structure_solution 'Bruker SHELXTL'
_diffrn_ambient_temperature 173(2)
_diffrn_measured_fraction_theta_full 0.997
_diffrn_measured_fraction_theta_max 0.997
_diffrn_measurement_device_type 'CCD area detector'
_diffrn_measurement_method 'omega scans'
_diffrn_radiation_monochromator graphite
_diffrn_radiation_source 'normal-focus sealed tube'
_diffrn_radiation_type MoK\a
_diffrn_radiation_wavelength 0.71073
_diffrn_reflns_av_R_equivalents 0.0257
_diffrn_reflns_av_sigmaI/netI 0.0406
_diffrn_reflns_limit_h_max 8
_diffrn_reflns_limit_h_min -8
_diffrn_reflns_limit_k_max 46
_diffrn_reflns_limit_k_min -46
_diffrn_reflns_limit_l_max 8
_diffrn_reflns_limit_l_min -8
_diffrn_reflns_number 14304
_diffrn_reflns_theta_full 24.71
_diffrn_reflns_theta_max 24.71
_diffrn_reflns_theta_min 2.07
_diffrn_standards_decay_% '< 1.0'
_diffrn_standards_interval_count 'initial 50 frames recollected'
_diffrn_standards_number '50 frames'
_exptl_absorpt_coefficient_mu 0.094
_exptl_absorpt_correction_T_max 0.9926
_exptl_absorpt_correction_T_min 0.9600
_exptl_absorpt_correction_type multi-scan
_exptl_absorpt_process_details 'Bruker SADABS'
_exptl_crystal_colour colorless
_exptl_crystal_density_diffrn 1.284
_exptl_crystal_density_meas ?
_exptl_crystal_density_method 'not measured'
_exptl_crystal_description plate
_exptl_crystal_F_000 712
_exptl_crystal_size_max 0.44
_exptl_crystal_size_mid 0.31
_exptl_crystal_size_min 0.08
_refine_diff_density_max 0.400
_refine_diff_density_min -0.236
_refine_diff_density_rms 0.061
_refine_ls_abs_structure_details 'Flack H D (1983), Acta Cryst. A39, 876-881'
_refine_ls_abs_structure_Flack 0.2(13)
_refine_ls_extinction_coef 0.012(2)
_refine_ls_extinction_expression Fc^*^=kFc[1+0.001xFc^2^\l^3^/sin(2\q)]^-1/4^
_refine_ls_extinction_method SHELXTL
_refine_ls_goodness_of_fit_ref 1.110
_refine_ls_hydrogen_treatment constr
_refine_ls_matrix_type full
_refine_ls_number_parameters 434
_refine_ls_number_reflns 5738
_refine_ls_number_restraints 1
_refine_ls_restrained_S_all 1.110
_refine_ls_R_factor_all 0.0752
_refine_ls_R_factor_gt 0.0629
_refine_ls_shift/su_max 0.000
_refine_ls_shift/su_mean 0.000
_refine_ls_structure_factor_coef Fsqd
_refine_ls_weighting_details 'calc w=1/[\s^2^(Fo^2^)+(0.1114P)^2^+0.9113P] where P=(Fo^2^+2Fc^2^)/3'
_refine_ls_weighting_scheme calc
_refine_ls_wR_factor_gt 0.1711
_refine_ls_wR_factor_ref 0.1936
_reflns_number_gt 4824
_reflns_number_total 5738
_reflns_threshold_expression >2sigma(I)
_cod_data_source_file ol050567qsi20050331_122851.cif
_cod_data_source_block sdr14
_cod_depositor_comments
;
The following automatic conversions were performed:

'_symmetry_cell_setting' value 'Monoclinic' changed to 'monoclinic'
according to /home/saulius/struct/CIF-dictionaries/cif_core.dic
dictionary named 'cif_core.dic' version 2.4.1 from 2010-06-29.

Automatic conversion script
Id: cif_fix_values 1715 2011-07-08 13:25:40Z adriana 

The following automatic conversions were performed:

'_exptl_crystal_density_meas' value 'n/a' was changed to '?' - the
value is perceived as not measured.

Automatic conversion script
Id: cif_fix_values 3008 2015-01-20 13:52:24Z robertas 
;
_cod_original_sg_symbol_H-M P2(1)
_cod_database_code 1506569

loop_
_symmetry_equiv_pos_as_xyz
'x, y, z'
'-x, y+1/2, -z'

loop_
_atom_site_label
_atom_site_type_symbol
_atom_site_fract_x
_atom_site_fract_y
_atom_site_fract_z
_atom_site_U_iso_or_equiv
_atom_site_adp_type
_atom_site_occupancy
_atom_site_symmetry_multiplicity
_atom_site_calc_flag
_atom_site_refinement_flags
C1 C 0.3460(6) 0.46760(9) 0.2686(6) 0.0355(8) Uani 1 1 d .
H1A H 0.4054 0.4679 0.4245 0.043 Uiso 1 1 calc R
C2 C 0.0986(6) 0.47047(10) 0.1738(6) 0.0448(9) Uani 1 1 d .
H2A H 0.0527 0.4934 0.1130 0.054 Uiso 1 1 calc R
H2B H 0.0465 0.4668 0.2832 0.054 Uiso 1 1 calc R
C3 C 0.0048(6) 0.44301(10) 0.0021(6) 0.0429(8) Uani 1 1 d .
H3A H -0.0671 0.4248 0.0459 0.051 Uiso 1 1 calc R
H3B H -0.1005 0.4531 -0.1302 0.051 Uiso 1 1 calc R
C4 C 0.1994(6) 0.42916(10) -0.0235(6) 0.0396(8) Uani 1 1 d .
H4A H 0.2290 0.4428 -0.1263 0.048 Uiso 1 1 calc R
H4B H 0.1761 0.4052 -0.0705 0.048 Uiso 1 1 calc R
C5 C 0.3841(6) 0.43206(9) 0.1929(6) 0.0346(8) Uani 1 1 d .
O6 O 0.3355(4) 0.40596(6) 0.3143(4) 0.0366(6) Uani 1 1 d .
C7 C 0.4972(6) 0.40120(10) 0.5240(6) 0.0406(8) Uani 1 1 d .
H7A H 0.5109 0.4226 0.6049 0.049 Uiso 1 1 calc R
C8 C 0.7126(6) 0.39288(10) 0.5255(7) 0.0453(9) Uani 1 1 d .
H8A H 0.7033 0.3708 0.4548 0.054 Uiso 1 1 calc R
H8B H 0.8221 0.3907 0.6716 0.054 Uiso 1 1 calc R
C9 C 0.7812(6) 0.42045(11) 0.4151(7) 0.0473(9) Uani 1 1 d .
H9A H 0.8056 0.4421 0.4936 0.057 Uiso 1 1 calc R
H9B H 0.9174 0.4138 0.4081 0.057 Uiso 1 1 calc R
C10 C 0.6052(6) 0.42505(10) 0.1967(6) 0.0411(8) Uani 1 1 d .
H10A H 0.5963 0.4042 0.1145 0.049 Uiso 1 1 calc R
H10B H 0.6443 0.4442 0.1285 0.049 Uiso 1 1 calc R
C11 C 0.4086(7) 0.37307(10) 0.6159(6) 0.0480(9) Uani 1 1 d .
H11A H 0.2689 0.3801 0.6100 0.072 Uiso 1 1 calc R
H11B H 0.5095 0.3690 0.7615 0.072 Uiso 1 1 calc R
H11C H 0.3906 0.3521 0.5349 0.072 Uiso 1 1 calc R
C12 C 0.4521(6) 0.49569(9) 0.1945(7) 0.0417(9) Uani 1 1 d .
H12A H 0.6108 0.4948 0.2726 0.050 Uiso 1 1 calc R
H12B H 0.4144 0.4932 0.0436 0.050 Uiso 1 1 calc R
C13 C 0.4698(6) 0.55628(9) 0.2305(5) 0.0369(8) Uani 1 1 d .
C14 C 0.3476(6) 0.58663(9) 0.2501(5) 0.0332(7) Uani 1 1 d .
C15 C 0.4253(6) 0.61888(9) 0.2395(6) 0.0384(8) Uani 1 1 d .
H15A H 0.5536 0.6213 0.2199 0.046 Uiso 1 1 calc R
C16 C 0.3169(6) 0.64759(10) 0.2574(6) 0.0381(8) Uani 1 1 d .
H16A H 0.3691 0.6698 0.2514 0.046 Uiso 1 1 calc R
C17 C 0.1309(6) 0.64286(9) 0.2840(5) 0.0345(8) Uani 1 1 d .
C18 C 0.0478(6) 0.61143(10) 0.2922(5) 0.0351(8) Uani 1 1 d .
H18A H -0.0818 0.6093 0.3094 0.042 Uiso 1 1 calc R
C19 C 0.1578(6) 0.58280(9) 0.2746(5) 0.0348(8) Uani 1 1 d .
H19A H 0.1036 0.5607 0.2793 0.042 Uiso 1 1 calc R
N1 N 0.0144(5) 0.67336(8) 0.3057(5) 0.0443(8) Uani 1 1 d .
O1 O 0.0940(6) 0.70128(8) 0.3100(7) 0.0715(11) Uani 1 1 d .
O2 O -0.1596(5) 0.66910(7) 0.3147(5) 0.0531(8) Uani 1 1 d .
O3 O 0.6385(4) 0.55748(7) 0.2140(4) 0.0437(7) Uani 1 1 d .
O4 O 0.3684(4) 0.52751(6) 0.2351(5) 0.0436(6) Uani 1 1 d .
C21 C 0.6943(6) 0.74319(9) 0.7801(5) 0.0352(8) Uani 1 1 d .
H21A H 0.8546 0.7421 0.8585 0.042 Uiso 1 1 calc R
C22 C 0.6276(7) 0.74057(11) 0.5429(6) 0.0496(10) Uani 1 1 d .
H22A H 0.5830 0.7170 0.4940 0.060 Uiso 1 1 calc R
H22B H 0.7497 0.7469 0.5100 0.060 Uiso 1 1 calc R
C23 C 0.4358(7) 0.76561(10) 0.4347(6) 0.0448(9) Uani 1 1 d .
H23A H 0.4741 0.7835 0.3579 0.054 Uiso 1 1 calc R
H23B H 0.3069 0.7533 0.3356 0.054 Uiso 1 1 calc R
C24 C 0.3938(6) 0.78110(10) 0.6130(6) 0.0424(8) Uani 1 1 d .
H24A H 0.3455 0.8050 0.5818 0.051 Uiso 1 1 calc R
H24B H 0.2828 0.7680 0.6366 0.051 Uiso 1 1 calc R
C25 C 0.6098(6) 0.77903(9) 0.8021(5) 0.0342(8) Uani 1 1 d .
O26 O 0.7388(4) 0.80430(6) 0.7593(4) 0.0380(6) Uani 1 1 d .
C27 C 0.9520(6) 0.80978(10) 0.9203(6) 0.0414(8) Uani 1 1 d .
H27A H 1.0387 0.7886 0.9381 0.050 Uiso 1 1 calc R
C28 C 0.9444(7) 0.81838(10) 1.1258(6) 0.0472(9) Uani 1 1 d .
H28A H 0.8729 0.8407 1.1137 0.057 Uiso 1 1 calc R
H28B H 1.0931 0.8202 1.2363 0.057 Uiso 1 1 calc R
C29 C 0.8224(7) 0.79129(11) 1.1870(6) 0.0484(9) Uani 1 1 d .
H29A H 0.9018 0.7695 1.2150 0.058 Uiso 1 1 calc R
H29B H 0.8088 0.7983 1.3154 0.058 Uiso 1 1 calc R
C30 C 0.6017(6) 0.78701(10) 1.0096(6) 0.0421(8) Uani 1 1 d .
H30A H 0.5182 0.8082 0.9947 0.051 Uiso 1 1 calc R
H30B H 0.5253 0.7684 1.0444 0.051 Uiso 1 1 calc R
C31 C 1.0482(7) 0.83796(11) 0.8387(7) 0.0496(10) Uani 1 1 d .
H31A H 1.0486 0.8309 0.7059 0.074 Uiso 1 1 calc R
H31B H 1.1962 0.8425 0.9406 0.074 Uiso 1 1 calc R
H31C H 0.9616 0.8587 0.8171 0.074 Uiso 1 1 calc R
C32 C 0.5890(7) 0.71521(10) 0.8526(7) 0.0448(9) Uani 1 1 d .
H32A H 0.6170 0.7187 1.0007 0.054 Uiso 1 1 calc R
H32B H 0.4313 0.7151 0.7670 0.054 Uiso 1 1 calc R
C33 C 0.5702(6) 0.65497(10) 0.8060(5) 0.0372(8) Uani 1 1 d .
C34 C 0.6888(6) 0.62426(9) 0.7827(5) 0.0336(8) Uani 1 1 d .
C35 C 0.8767(6) 0.62780(9) 0.7591(6) 0.0359(8) Uani 1 1 d .
H35A H 0.9346 0.6498 0.7588 0.043 Uiso 1 1 calc R
C36 C 0.9816(6) 0.59878(10) 0.7358(5) 0.0386(8) Uani 1 1 d .
H36A H 1.1118 0.6006 0.7192 0.046 Uiso 1 1 calc R
C37 C 0.8923(6) 0.56722(9) 0.7372(5) 0.0366(8) Uani 1 1 d .
C38 C 0.7045(6) 0.56332(10) 0.7616(5) 0.0388(8) Uani 1 1 d .
H38A H 0.6462 0.5414 0.7608 0.047 Uiso 1 1 calc R
C39 C 0.6029(6) 0.59227(10) 0.7872(5) 0.0393(8) Uani 1 1 d .
H39A H 0.4750 0.5903 0.8077 0.047 Uiso 1 1 calc R
N2 N 1.0012(6) 0.53681(9) 0.7069(5) 0.0457(8) Uani 1 1 d .
O7 O 0.9055(6) 0.50955(7) 0.6741(5) 0.0582(8) Uani 1 1 d .
O8 O 1.1846(5) 0.54009(8) 0.7181(5) 0.0579(8) Uani 1 1 d .
O9 O 0.3918(4) 0.65385(8) 0.8037(4) 0.0471(7) Uani 1 1 d .
O10 O 0.6844(5) 0.68331(6) 0.8274(5) 0.0445(6) Uani 1 1 d .

loop_
_atom_site_aniso_label
_atom_site_aniso_U_11
_atom_site_aniso_U_22
_atom_site_aniso_U_33
_atom_site_aniso_U_23
_atom_site_aniso_U_13
_atom_site_aniso_U_12
C1 0.0346(18) 0.0336(18) 0.0388(18) 0.0000(14) 0.0161(15) 0.0012(15)
C2 0.040(2) 0.040(2) 0.055(2) -0.0024(17) 0.0211(18) 0.0014(16)
C3 0.038(2) 0.040(2) 0.048(2) 0.0024(16) 0.0154(17) 0.0011(16)
C4 0.0340(19) 0.043(2) 0.0391(19) -0.0015(15) 0.0123(15) -0.0024(15)
C5 0.0355(18) 0.0323(18) 0.0367(18) 0.0026(14) 0.0159(15) 0.0003(14)
O6 0.0350(13) 0.0336(13) 0.0380(13) 0.0016(10) 0.0125(11) -0.0021(10)
C7 0.0422(19) 0.0351(19) 0.0376(18) 0.0018(15) 0.0102(15) -0.0011(15)
C8 0.041(2) 0.0349(19) 0.051(2) 0.0012(16) 0.0106(17) -0.0006(16)
C9 0.0311(19) 0.047(2) 0.058(2) -0.0061(18) 0.0127(17) -0.0011(16)
C10 0.0338(18) 0.041(2) 0.048(2) -0.0020(16) 0.0163(16) 0.0017(15)
C11 0.051(2) 0.046(2) 0.044(2) 0.0065(17) 0.0166(18) 0.0000(18)
C12 0.041(2) 0.0291(18) 0.062(2) -0.0041(16) 0.0293(19) -0.0028(15)
C13 0.038(2) 0.037(2) 0.0320(17) -0.0019(14) 0.0114(15) -0.0051(15)
C14 0.0327(18) 0.0326(18) 0.0291(15) 0.0022(14) 0.0081(14) -0.0014(14)
C15 0.0331(18) 0.039(2) 0.0384(18) 0.0002(16) 0.0107(15) -0.0062(15)
C16 0.0341(18) 0.035(2) 0.0386(18) -0.0023(15) 0.0088(15) -0.0028(15)
C17 0.0344(18) 0.0328(19) 0.0314(16) -0.0024(14) 0.0092(14) -0.0002(14)
C18 0.0284(17) 0.0406(19) 0.0336(17) 0.0005(15) 0.0103(14) -0.0044(15)
C19 0.0339(18) 0.0361(19) 0.0324(16) 0.0019(14) 0.0122(14) -0.0062(15)
N1 0.0418(19) 0.0378(19) 0.0515(19) 0.0001(14) 0.0180(15) -0.0011(14)
O1 0.060(2) 0.0338(17) 0.126(3) -0.0095(18) 0.044(2) -0.0066(14)
O2 0.0476(17) 0.0470(18) 0.070(2) -0.0015(14) 0.0303(15) 0.0033(13)
O3 0.0391(15) 0.0415(15) 0.0540(16) 0.0005(12) 0.0229(13) -0.0031(12)
O4 0.0428(15) 0.0303(13) 0.0660(18) -0.0001(12) 0.0311(14) -0.0039(11)
C21 0.0344(18) 0.0317(18) 0.0403(18) -0.0021(15) 0.0164(15) -0.0020(15)
C22 0.061(3) 0.044(2) 0.048(2) -0.0083(18) 0.028(2) -0.0040(19)
C23 0.048(2) 0.044(2) 0.0388(19) -0.0034(16) 0.0149(17) -0.0072(17)
C24 0.0336(19) 0.045(2) 0.0430(19) -0.0021(16) 0.0111(16) -0.0023(15)
C25 0.0323(18) 0.0337(19) 0.0354(17) -0.0011(14) 0.0132(14) -0.0009(14)
O26 0.0358(14) 0.0371(14) 0.0380(13) -0.0002(10) 0.0127(11) -0.0026(10)
C27 0.0326(18) 0.0358(19) 0.046(2) -0.0035(15) 0.0072(15) 0.0002(15)
C28 0.051(2) 0.038(2) 0.042(2) -0.0040(16) 0.0095(18) -0.0005(17)
C29 0.056(2) 0.045(2) 0.0360(19) -0.0050(16) 0.0112(17) 0.0015(18)
C30 0.046(2) 0.041(2) 0.0403(19) -0.0019(15) 0.0189(16) 0.0037(16)
C31 0.038(2) 0.045(2) 0.061(2) 0.0032(18) 0.0161(18) -0.0035(17)
C32 0.051(2) 0.0306(19) 0.059(2) 0.0024(17) 0.029(2) 0.0024(16)
C33 0.0392(19) 0.0363(19) 0.0336(17) 0.0024(15) 0.0129(15) -0.0029(16)
C34 0.0391(19) 0.0325(19) 0.0260(15) 0.0002(13) 0.0107(14) -0.0046(15)
C35 0.042(2) 0.0302(18) 0.0332(17) 0.0028(13) 0.0139(15) -0.0039(14)
C36 0.0367(19) 0.045(2) 0.0329(16) 0.0063(15) 0.0135(14) -0.0022(16)
C37 0.0388(19) 0.037(2) 0.0302(16) 0.0013(15) 0.0106(14) 0.0002(15)
C38 0.044(2) 0.0347(19) 0.0357(18) -0.0022(15) 0.0147(16) -0.0071(16)
C39 0.0399(19) 0.038(2) 0.0365(18) -0.0001(15) 0.0131(15) -0.0102(16)
N2 0.048(2) 0.044(2) 0.0419(18) 0.0014(14) 0.0154(16) 0.0027(15)
O7 0.066(2) 0.0351(16) 0.074(2) -0.0007(14) 0.0290(17) -0.0033(15)
O8 0.0524(18) 0.0528(18) 0.071(2) 0.0035(15) 0.0288(16) 0.0072(15)
O9 0.0418(15) 0.0486(16) 0.0551(16) -0.0032(13) 0.0246(13) -0.0080(12)
O10 0.0445(15) 0.0330(14) 0.0610(16) -0.0037(12) 0.0271(13) -0.0046(11)

loop_
_atom_type_symbol
_atom_type_description
_atom_type_scat_dispersion_real
_atom_type_scat_dispersion_imag
_atom_type_scat_source
C C 0.0033 0.0016 'International Tables Vol C Tables 4.2.6.8 and 6.1.1.4'
H H 0.0000 0.0000 'International Tables Vol C Tables 4.2.6.8 and 6.1.1.4'
N N 0.0061 0.0033 'International Tables Vol C Tables 4.2.6.8 and 6.1.1.4'
O O 0.0106 0.0060 'International Tables Vol C Tables 4.2.6.8 and 6.1.1.4'

loop_
_geom_angle_atom_site_label_1
_geom_angle_atom_site_label_2
_geom_angle_atom_site_label_3
_geom_angle
C12 C1 C2 113.1(3)
C12 C1 C5 110.9(3)
C2 C1 C5 103.3(3)
C1 C2 C3 107.8(3)
C4 C3 C2 104.4(3)
C3 C4 C5 104.6(3)
O6 C5 C4 103.8(3)
O6 C5 C10 109.4(3)
C4 C5 C10 113.6(3)
O6 C5 C1 108.4(3)
C4 C5 C1 102.9(3)
C10 C5 C1 117.7(3)
C7 O6 C5 115.3(3)
O6 C7 C8 111.2(3)
O6 C7 C11 105.0(3)
C8 C7 C11 113.8(3)
C7 C8 C9 110.8(3)
C10 C9 C8 108.8(3)
C9 C10 C5 113.3(3)
O4 C12 C1 105.6(3)
O3 C13 O4 124.3(3)
O3 C13 C14 124.9(3)
O4 C13 C14 110.8(3)
C15 C14 C19 120.4(3)
C15 C14 C13 118.7(3)
C19 C14 C13 121.0(3)
C16 C15 C14 120.4(3)
C17 C16 C15 117.7(3)
C18 C17 C16 123.5(3)
C18 C17 N1 118.2(3)
C16 C17 N1 118.3(3)
C17 C18 C19 118.4(3)
C18 C19 C14 119.6(3)
O1 N1 O2 123.6(3)
O1 N1 C17 118.3(3)
O2 N1 C17 118.0(3)
C13 O4 C12 118.1(3)
C32 C21 C22 110.7(3)
C32 C21 C25 111.8(3)
C22 C21 C25 102.5(3)
C21 C22 C23 106.9(3)
C24 C23 C22 105.1(3)
C25 C24 C23 104.5(3)
O26 C25 C24 103.5(3)
O26 C25 C30 109.6(3)
C24 C25 C30 114.6(3)
O26 C25 C21 108.4(3)
C24 C25 C21 103.0(3)
C30 C25 C21 116.7(3)
C27 O26 C25 116.4(3)
O26 C27 C28 110.9(3)
O26 C27 C31 105.5(3)
C28 C27 C31 113.4(3)
C27 C28 C29 111.2(3)
C30 C29 C28 108.6(3)
C29 C30 C25 113.0(3)
O10 C32 C21 106.2(3)
O9 C33 O10 124.8(4)
O9 C33 C34 123.8(3)
O10 C33 C34 111.4(3)
C35 C34 C39 121.4(3)
C35 C34 C33 120.7(3)
C39 C34 C33 117.9(3)
C34 C35 C36 119.2(3)
C37 C36 C35 118.7(3)
C38 C37 C36 122.7(4)
C38 C37 N2 119.0(3)
C36 C37 N2 118.3(3)
C37 C38 C39 118.2(3)
C38 C39 C34 119.8(4)
O7 N2 O8 123.5(4)
O7 N2 C37 118.3(3)
O8 N2 C37 118.1(3)
C33 O10 C32 117.4(3)

loop_
_geom_bond_atom_site_label_1
_geom_bond_atom_site_label_2
_geom_bond_distance
C1 C12 1.531(5)
C1 C2 1.540(5)
C1 C5 1.557(5)
C2 C3 1.546(5)
C3 C4 1.520(5)
C4 C5 1.522(5)
C5 O6 1.463(4)
C5 C10 1.529(5)
O6 C7 1.438(4)
C7 C8 1.507(6)
C7 C11 1.532(5)
C8 C9 1.521(6)
C9 C10 1.514(6)
C12 O4 1.454(4)
C13 O3 1.210(5)
C13 O4 1.335(4)
C13 C14 1.497(5)
C14 C15 1.389(5)
C14 C19 1.391(5)
C15 C16 1.386(5)
C16 C17 1.378(5)
C17 C18 1.372(5)
C17 N1 1.484(5)
C18 C19 1.389(5)
N1 O1 1.220(5)
N1 O2 1.232(5)
C21 C32 1.518(5)
C21 C22 1.542(5)
C21 C25 1.556(5)
C22 C23 1.559(6)
C23 C24 1.532(6)
C24 C25 1.519(5)
C25 O26 1.444(4)
C25 C30 1.523(5)
O26 C27 1.438(4)
C27 C28 1.512(6)
C27 C31 1.521(6)
C28 C29 1.525(6)
C29 C30 1.510(5)
C32 O10 1.460(5)
C33 O9 1.216(5)
C33 O10 1.333(5)
C33 C34 1.502(5)
C34 C35 1.373(5)
C34 C39 1.395(5)
C35 C36 1.395(5)
C36 C37 1.385(5)
C37 C38 1.377(5)
C37 N2 1.472(5)
C38 C39 1.386(6)
N2 O7 1.226(5)
N2 O8 1.232(5)

loop_
_geom_torsion_atom_site_label_1
_geom_torsion_atom_site_label_2
_geom_torsion_atom_site_label_3
_geom_torsion_atom_site_label_4
_geom_torsion
C12 C1 C2 C3 104.2(4)
C5 C1 C2 C3 -15.8(4)
C1 C2 C3 C4 -9.5(4)
C2 C3 C4 C5 31.8(4)
C3 C4 C5 O6 70.9(3)
C3 C4 C5 C10 -170.3(3)
C3 C4 C5 C1 -42.0(4)
C12 C1 C5 O6 164.1(3)
C2 C1 C5 O6 -74.4(3)
C12 C1 C5 C4 -86.5(4)
C2 C1 C5 C4 35.0(4)
C12 C1 C5 C10 39.3(4)
C2 C1 C5 C10 160.8(3)
C4 C5 O6 C7 174.8(3)
C10 C5 O6 C7 53.3(4)
C1 C5 O6 C7 -76.3(4)
C5 O6 C7 C8 -56.7(4)
C5 O6 C7 C11 179.8(3)
O6 C7 C8 C9 56.7(4)
C11 C7 C8 C9 175.0(3)
C7 C8 C9 C10 -55.4(4)
C8 C9 C10 C5 54.2(4)
O6 C5 C10 C9 -52.1(4)
C4 C5 C10 C9 -167.6(3)
C1 C5 C10 C9 72.1(4)
C2 C1 C12 O4 52.8(4)
C5 C1 C12 O4 168.3(3)
O3 C13 C14 C15 3.1(5)
O4 C13 C14 C15 -177.4(3)
O3 C13 C14 C19 -178.1(3)
O4 C13 C14 C19 1.5(5)
C19 C14 C15 C16 1.3(5)
C13 C14 C15 C16 -179.9(3)
C14 C15 C16 C17 -0.5(5)
C15 C16 C17 C18 -0.5(5)
C15 C16 C17 N1 179.3(3)
C16 C17 C18 C19 0.6(5)
N1 C17 C18 C19 -179.2(3)
C17 C18 C19 C14 0.2(5)
C15 C14 C19 C18 -1.1(5)
C13 C14 C19 C18 -179.9(3)
C18 C17 N1 O1 176.1(4)
C16 C17 N1 O1 -3.8(5)
C18 C17 N1 O2 -5.2(5)
C16 C17 N1 O2 175.0(3)
O3 C13 O4 C12 -7.2(5)
C14 C13 O4 C12 173.2(3)
C1 C12 O4 C13 164.9(3)
C32 C21 C22 C23 96.2(4)
C25 C21 C22 C23 -23.2(4)
C21 C22 C23 C24 -1.6(4)
C22 C23 C24 C25 26.7(4)
C23 C24 C25 O26 71.3(3)
C23 C24 C25 C30 -169.4(3)
C23 C24 C25 C21 -41.6(4)
C32 C21 C25 O26 171.8(3)
C22 C21 C25 O26 -69.5(3)
C32 C21 C25 C24 -78.9(4)
C22 C21 C25 C24 39.7(4)
C32 C21 C25 C30 47.6(4)
C22 C21 C25 C30 166.3(3)
C24 C25 O26 C27 176.2(3)
C30 C25 O26 C27 53.5(4)
C21 C25 O26 C27 -74.9(3)
C25 O26 C27 C28 -55.1(4)
C25 O26 C27 C31 -178.3(3)
O26 C27 C28 C29 54.6(4)
C31 C27 C28 C29 173.1(3)
C27 C28 C29 C30 -54.9(4)
C28 C29 C30 C25 54.9(4)
O26 C25 C30 C29 -53.2(4)
C24 C25 C30 C29 -169.0(3)
C21 C25 C30 C29 70.4(4)
C22 C21 C32 O10 67.3(4)
C25 C21 C32 O10 -179.0(3)
O9 C33 C34 C35 171.4(3)
O10 C33 C34 C35 -8.1(4)
O9 C33 C34 C39 -9.0(5)
O10 C33 C34 C39 171.5(3)
C39 C34 C35 C36 1.1(5)
C33 C34 C35 C36 -179.3(3)
C34 C35 C36 C37 0.0(5)
C35 C36 C37 C38 -0.3(5)
C35 C36 C37 N2 178.4(3)
C36 C37 C38 C39 -0.5(5)
N2 C37 C38 C39 -179.2(3)
C37 C38 C39 C34 1.5(5)
C35 C34 C39 C38 -1.9(5)
C33 C34 C39 C38 178.5(3)
C38 C37 N2 O7 10.5(5)
C36 C37 N2 O7 -168.3(3)
C38 C37 N2 O8 -168.8(3)
C36 C37 N2 O8 12.4(5)
O9 C33 O10 C32 0.8(5)
C34 C33 O10 C32 -179.7(3)
C21 C32 O10 C33 -156.0(3)
